data_1512903
loop_
_publ_author_name
'Timothy J. Boyle'
'Louis J. Tribby'
'Todd M. Alam'
'Scott D. Bunge'
'Gregory P. Holland'

_publ_section_title
;
 Catechol derivatives of Group 4 and 5 compounds
;
_journal_issue 10
_journal_name_full Polyhedron
_journal_page_first 1143
_journal_page_last 1152
_journal_paper_doi 10.1016/j.poly.2005.03.055
_journal_volume 24
_journal_year 2005
_chemical_formula_sum 'C38 H32 N4 Nb O6'
_chemical_formula_weight 733.59
_chemical_name_common '(4) Nb(cat)2(cat-H)(py)'
_chemical_name_systematic
; 
 ? 
;
_space_group_IT_number 14
_symmetry_cell_setting monoclinic
_symmetry_space_group_name_Hall '-P 2ybc'
_symmetry_space_group_name_H-M 'P 1 21/c 1'
_atom_sites_solution_hydrogens geom
_atom_sites_solution_primary direct
_atom_sites_solution_secondary difmap
_audit_creation_method SHELXL-97
_cell_angle_alpha 90.00
_cell_angle_beta 97.730(2)
_cell_angle_gamma 90.00
_cell_formula_units_Z 4
_cell_length_a 9.9941(12)
_cell_length_b 10.3747(12)
_cell_length_c 31.784(4)
_cell_measurement_temperature 168(2)
_cell_volume 3265.6(7)
_computing_structure_refinement 'SHELXL-97 (Sheldrick, 1997)'
_computing_structure_solution 'SHELXS-97 (Sheldrick, 1990)'
_diffrn_ambient_temperature 168(2)
_diffrn_measured_fraction_theta_full 0.894
_diffrn_measured_fraction_theta_max 0.894
_diffrn_radiation_monochromator graphite
_diffrn_radiation_source 'fine-focus sealed tube'
_diffrn_radiation_type MoK\a
_diffrn_radiation_wavelength 0.71073
_diffrn_reflns_av_R_equivalents 0.0521
_diffrn_reflns_av_sigmaI/netI 0.0750
_diffrn_reflns_limit_h_max 13
_diffrn_reflns_limit_h_min -13
_diffrn_reflns_limit_k_max 12
_diffrn_reflns_limit_k_min -13
_diffrn_reflns_limit_l_max 34
_diffrn_reflns_limit_l_min -39
_diffrn_reflns_number 19317
_diffrn_reflns_theta_full 28.22
_diffrn_reflns_theta_max 28.22
_diffrn_reflns_theta_min 1.29
_exptl_absorpt_coefficient_mu 0.424
_exptl_absorpt_correction_type none
_exptl_crystal_density_diffrn 1.492
_exptl_crystal_density_meas ?
_exptl_crystal_density_method 'not measured'
_exptl_crystal_F_000 1508
_exptl_crystal_size_max 0.30
_exptl_crystal_size_mid 0.25
_exptl_crystal_size_min 0.20
_refine_diff_density_max 0.562
_refine_diff_density_min -0.624
_refine_diff_density_rms 0.103
_refine_ls_extinction_method none
_refine_ls_goodness_of_fit_ref 1.022
_refine_ls_hydrogen_treatment mixed
_refine_ls_matrix_type full
_refine_ls_number_parameters 442
_refine_ls_number_reflns 7207
_refine_ls_number_restraints 0
_refine_ls_restrained_S_all 1.022
_refine_ls_R_factor_all 0.0724
_refine_ls_R_factor_gt 0.0449
_refine_ls_shift/su_max 0.005
_refine_ls_shift/su_mean 0.000
_refine_ls_structure_factor_coef Fsqd
_refine_ls_weighting_details 'calc w=1/[\s^2^(Fo^2^)+(0.0595P)^2^+0.0000P] where P=(Fo^2^+2Fc^2^)/3'
_refine_ls_weighting_scheme calc
_refine_ls_wR_factor_gt 0.1032
_refine_ls_wR_factor_ref 0.1196
_reflns_number_gt 5269
_reflns_number_total 7207
_reflns_threshold_expression >2sigma(I)
_cod_data_source_file 2005-1143.cif
_cod_data_source_block lou007s
_cod_depositor_comments
;
The following automatic conversions were performed:

'_symmetry_cell_setting' value 'Monoclinic' changed to 'monoclinic'
according to the built-in table from CIF Core dictionary named
'cif_core.dic' version 2.4.1 from 2010-06-29.

Automatic conversion script
Id: cif_fix_values 1891 2012-01-12 08:04:46Z andrius 

The following automatic conversions were performed:

'_exptl_crystal_density_meas' value 'not measured' was changed to '?'
- the value is perceived as not measured.

Automatic conversion script
Id: cif_fix_values 3008 2015-01-20 13:52:24Z robertas 
;
_cod_original_sg_symbol_H-M P2(1)/c
_cod_database_code 1512903

loop_
_symmetry_equiv_pos_as_xyz
'x, y, z'
'-x, y+1/2, -z+1/2'
'-x, -y, -z'
'x, -y-1/2, z-1/2'

loop_
_atom_site_label
_atom_site_type_symbol
_atom_site_fract_x
_atom_site_fract_y
_atom_site_fract_z
_atom_site_U_iso_or_equiv
_atom_site_adp_type
_atom_site_occupancy
_atom_site_symmetry_multiplicity
_atom_site_calc_flag
_atom_site_refinement_flags
Nb1 Nb 0.64154(3) 0.04335(3) 0.144182(8) 0.01767(10) Uani 1 1 d .
O1 O 0.6642(2) 0.1084(2) 0.20406(6) 0.0222(5) Uani 1 1 d .
O2 O 0.6508(2) 0.2385(2) 0.13784(6) 0.0216(5) Uani 1 1 d .
O3 O 0.4407(2) 0.0780(2) 0.14567(7) 0.0210(5) Uani 1 1 d .
O4 O 0.5591(2) -0.1319(2) 0.14332(6) 0.0216(5) Uani 1 1 d .
O5 O 0.5582(2) 0.0607(2) 0.07930(6) 0.0202(5) Uani 1 1 d .
O6 O 0.7987(2) 0.0326(2) 0.11132(7) 0.0230(5) Uani 1 1 d .
N1 N 0.8071(3) -0.0821(3) 0.18306(8) 0.0204(6) Uani 1 1 d .
N2 N 0.8543(4) 0.5590(5) 0.07156(14) 0.0717(13) Uani 1 1 d .
C32 C 0.2404(4) 0.4023(4) 0.20023(12) 0.0429(10) Uani 1 1 d .
H32 H 0.3267 0.4211 0.2154 0.052 Uiso 1 1 calc R
N4 N 0.3477(3) 0.2164(3) 0.06427(9) 0.0278(7) Uani 1 1 d .
C1 C 0.6392(3) 0.2348(3) 0.20985(10) 0.0206(7) Uani 1 1 d .
C2 C 0.6221(3) 0.2919(3) 0.24811(10) 0.0254(7) Uani 1 1 d .
H2 H 0.6258 0.2420 0.2733 0.031 Uiso 1 1 calc R
C3 C 0.5994(3) 0.4243(3) 0.24888(11) 0.0271(8) Uani 1 1 d .
H3 H 0.5859 0.4650 0.2748 0.032 Uiso 1 1 calc R
C4 C 0.5965(3) 0.4967(3) 0.21251(11) 0.0275(8) Uani 1 1 d .
H4 H 0.5824 0.5871 0.2138 0.033 Uiso 1 1 calc R
C5 C 0.6139(3) 0.4399(3) 0.17379(10) 0.0249(7) Uani 1 1 d .
H5 H 0.6124 0.4904 0.1488 0.030 Uiso 1 1 calc R
C6 C 0.6334(3) 0.3088(3) 0.17290(9) 0.0201(7) Uani 1 1 d .
C7 C 0.3573(3) -0.0217(3) 0.13547(9) 0.0194(7) Uani 1 1 d .
C8 C 0.2176(3) -0.0160(3) 0.12678(10) 0.0225(7) Uani 1 1 d .
H8 H 0.1720 0.0645 0.1260 0.027 Uiso 1 1 calc R
C9 C 0.1452(3) -0.1302(3) 0.11916(10) 0.0256(7) Uani 1 1 d .
H9 H 0.0495 -0.1270 0.1133 0.031 Uiso 1 1 calc R
C10 C 0.2097(3) -0.2476(3) 0.11995(10) 0.0278(8) Uani 1 1 d .
H10 H 0.1582 -0.3243 0.1149 0.033 Uiso 1 1 calc R
C11 C 0.3504(3) -0.2547(3) 0.12818(10) 0.0258(8) Uani 1 1 d .
H11 H 0.3953 -0.3355 0.1289 0.031 Uiso 1 1 calc R
C12 C 0.4228(3) -0.1413(3) 0.13526(9) 0.0211(7) Uani 1 1 d .
C13 C 0.6482(3) 0.0820(3) 0.05209(10) 0.0196(7) Uani 1 1 d .
C14 C 0.6168(3) 0.1175(3) 0.00986(10) 0.0238(7) Uani 1 1 d .
H14 H 0.5257 0.1311 -0.0021 0.029 Uiso 1 1 calc R
C15 C 0.7215(3) 0.1330(3) -0.01473(10) 0.0294(8) Uani 1 1 d .
H15 H 0.7014 0.1569 -0.0437 0.035 Uiso 1 1 calc R
C16 C 0.8546(4) 0.1138(4) 0.00295(11) 0.0345(9) Uani 1 1 d .
H16 H 0.9249 0.1236 -0.0141 0.041 Uiso 1 1 calc R
C17 C 0.8858(4) 0.0801(3) 0.04563(11) 0.0300(8) Uani 1 1 d .
H17 H 0.9770 0.0675 0.0578 0.036 Uiso 1 1 calc R
C18 C 0.7827(3) 0.0655(3) 0.06963(10) 0.0228(7) Uani 1 1 d .
C19 C 0.9291(3) -0.0274(3) 0.19326(10) 0.0263(8) Uani 1 1 d .
H19 H 0.9439 0.0567 0.1831 0.032 Uiso 1 1 calc R
C20 C 1.0327(3) -0.0890(4) 0.21787(10) 0.0294(8) Uani 1 1 d .
H20 H 1.1178 -0.0479 0.2246 0.035 Uiso 1 1 calc R
C21 C 1.0126(4) -0.2118(4) 0.23294(11) 0.0324(8) Uani 1 1 d .
H21 H 1.0824 -0.2557 0.2505 0.039 Uiso 1 1 calc R
C22 C 0.8896(4) -0.2673(4) 0.22173(12) 0.0354(9) Uani 1 1 d .
H22 H 0.8732 -0.3522 0.2310 0.042 Uiso 1 1 calc R
C23 C 0.7891(3) -0.2010(3) 0.19703(11) 0.0290(8) Uani 1 1 d .
H23 H 0.7038 -0.2413 0.1897 0.035 Uiso 1 1 calc R
C24 C 0.7916(6) 0.6699(5) 0.07830(15) 0.0653(14) Uani 1 1 d .
H24 H 0.8451 0.7407 0.0896 0.078 Uiso 1 1 calc R
C25 C 0.6561(5) 0.6866(4) 0.06992(12) 0.0520(12) Uani 1 1 d .
H25 H 0.6162 0.7671 0.0752 0.062 Uiso 1 1 calc R
C26 C 0.5787(5) 0.5864(5) 0.05391(14) 0.0553(12) Uani 1 1 d .
H26 H 0.4837 0.5953 0.0471 0.066 Uiso 1 1 calc R
C27 C 0.6407(5) 0.4729(5) 0.04792(15) 0.0550(12) Uani 1 1 d .
H27 H 0.5883 0.4005 0.0375 0.066 Uiso 1 1 calc R
C28 C 0.7749(6) 0.4618(5) 0.05655(15) 0.0602(14) Uani 1 1 d .
H28 H 0.8153 0.3812 0.0518 0.072 Uiso 1 1 calc R
C29 C 0.1444(5) 0.4969(4) 0.19200(13) 0.0452(11) Uani 1 1 d .
H29 H 0.1628 0.5825 0.2017 0.054 Uiso 1 1 calc R
C30 C 0.0223(4) 0.4662(4) 0.16974(12) 0.0416(10) Uani 1 1 d .
H30 H -0.0452 0.5303 0.1634 0.050 Uiso 1 1 calc R
C31 C -0.0017(4) 0.3409(4) 0.15657(12) 0.0367(9) Uani 1 1 d .
H31 H -0.0872 0.3202 0.1412 0.044 Uiso 1 1 calc R
N3 N 0.0902(3) 0.2470(3) 0.16453(10) 0.0395(8) Uani 1 1 d .
C33 C 0.2085(4) 0.2798(4) 0.18592(13) 0.0444(10) Uani 1 1 d .
H33 H 0.2752 0.2145 0.1917 0.053 Uiso 1 1 calc R
C34 C 0.3494(4) 0.3122(4) 0.09210(12) 0.0372(9) Uani 1 1 d .
H34 H 0.4189 0.3158 0.1156 0.045 Uiso 1 1 calc R
C35 C 0.2521(4) 0.4056(4) 0.08725(14) 0.0456(10) Uani 1 1 d .
H35 H 0.2539 0.4732 0.1075 0.055 Uiso 1 1 calc R
C36 C 0.1529(4) 0.4019(4) 0.05359(15) 0.0488(11) Uani 1 1 d .
H36 H 0.0849 0.4665 0.0499 0.059 Uiso 1 1 calc R
C37 C 0.1530(4) 0.3019(4) 0.02473(14) 0.0504(11) Uani 1 1 d .
H37 H 0.0852 0.2974 0.0008 0.060 Uiso 1 1 calc R
C38 C 0.2515(4) 0.2098(4) 0.03097(12) 0.0413(10) Uani 1 1 d .
H38 H 0.2514 0.1405 0.0114 0.050 Uiso 1 1 calc R

loop_
_atom_site_aniso_label
_atom_site_aniso_U_11
_atom_site_aniso_U_22
_atom_site_aniso_U_33
_atom_site_aniso_U_23
_atom_site_aniso_U_13
_atom_site_aniso_U_12
Nb1 0.02025(16) 0.01573(15) 0.01674(15) 0.00003(12) 0.00146(10) 0.00132(12)
O1 0.0279(13) 0.0208(13) 0.0176(11) 0.0012(9) 0.0015(9) 0.0025(10)
O2 0.0302(13) 0.0169(12) 0.0180(11) 0.0002(9) 0.0044(9) -0.0012(9)
O3 0.0228(12) 0.0174(12) 0.0229(12) -0.0025(9) 0.0032(9) 0.0011(9)
O4 0.0236(12) 0.0170(12) 0.0238(12) -0.0008(9) 0.0020(9) 0.0008(9)
O5 0.0223(12) 0.0220(13) 0.0161(11) -0.0019(9) 0.0024(9) -0.0001(9)
O6 0.0219(12) 0.0263(13) 0.0207(11) 0.0026(10) 0.0024(9) 0.0040(10)
N1 0.0233(15) 0.0174(14) 0.0202(14) 0.0008(11) 0.0016(11) 0.0027(11)
N2 0.057(3) 0.077(4) 0.076(3) 0.008(2) -0.010(2) 0.014(2)
C32 0.034(2) 0.058(3) 0.037(2) -0.002(2) 0.0032(17) -0.015(2)
N4 0.0322(17) 0.0241(16) 0.0276(16) 0.0057(13) 0.0058(13) 0.0026(13)
C1 0.0160(16) 0.0209(18) 0.0238(17) -0.0019(13) -0.0012(12) 0.0016(13)
C2 0.0240(18) 0.030(2) 0.0212(17) -0.0014(14) 0.0010(13) -0.0011(15)
C3 0.0247(18) 0.029(2) 0.0273(19) -0.0125(15) 0.0012(14) -0.0003(14)
C4 0.0227(18) 0.0208(18) 0.039(2) -0.0088(15) 0.0031(15) -0.0008(14)
C5 0.0252(18) 0.0226(19) 0.0270(18) 0.0019(14) 0.0034(14) -0.0025(14)
C6 0.0182(16) 0.0223(18) 0.0200(16) -0.0030(13) 0.0030(12) -0.0034(13)
C7 0.0262(17) 0.0188(18) 0.0134(15) -0.0012(12) 0.0032(12) -0.0011(13)
C8 0.0222(17) 0.0210(18) 0.0245(17) -0.0004(13) 0.0038(13) 0.0026(13)
C9 0.0223(18) 0.030(2) 0.0240(18) 0.0007(14) 0.0009(13) 0.0007(15)
C10 0.032(2) 0.025(2) 0.0259(18) -0.0016(14) 0.0029(15) -0.0073(15)
C11 0.034(2) 0.0186(18) 0.0247(18) 0.0007(14) 0.0027(14) 0.0022(14)
C12 0.0237(18) 0.0217(18) 0.0177(16) 0.0030(13) 0.0017(13) 0.0024(14)
C13 0.0260(18) 0.0144(16) 0.0196(16) -0.0027(12) 0.0071(13) 0.0013(13)
C14 0.0264(18) 0.0223(19) 0.0219(17) -0.0027(13) 0.0004(13) 0.0009(14)
C15 0.036(2) 0.034(2) 0.0186(17) 0.0012(15) 0.0050(14) 0.0021(16)
C16 0.034(2) 0.042(2) 0.030(2) 0.0011(17) 0.0146(16) 0.0005(17)
C17 0.0245(19) 0.036(2) 0.030(2) 0.0028(16) 0.0058(15) 0.0025(15)
C18 0.0282(18) 0.0209(19) 0.0193(17) -0.0017(13) 0.0036(13) 0.0031(14)
C19 0.0288(19) 0.0234(19) 0.0267(18) -0.0022(14) 0.0038(14) -0.0003(15)
C20 0.0227(18) 0.037(2) 0.0268(19) -0.0094(16) -0.0030(14) 0.0034(15)
C21 0.033(2) 0.037(2) 0.0254(18) 0.0033(16) -0.0023(15) 0.0146(17)
C22 0.034(2) 0.025(2) 0.045(2) 0.0134(17) -0.0013(17) 0.0027(16)
C23 0.0256(19) 0.027(2) 0.033(2) 0.0088(15) -0.0024(15) -0.0034(15)
C24 0.074(4) 0.062(4) 0.054(3) -0.015(3) -0.011(3) -0.017(3)
C25 0.081(4) 0.045(3) 0.031(2) -0.006(2) 0.014(2) 0.017(3)
C26 0.054(3) 0.068(3) 0.046(3) 0.000(2) 0.014(2) 0.005(3)
C27 0.067(3) 0.047(3) 0.052(3) -0.007(2) 0.011(2) -0.003(2)
C28 0.086(4) 0.041(3) 0.054(3) 0.010(2) 0.013(3) 0.025(3)
C29 0.065(3) 0.031(2) 0.043(2) -0.0080(18) 0.019(2) -0.013(2)
C30 0.048(3) 0.038(2) 0.040(2) 0.0017(18) 0.0113(19) 0.012(2)
C31 0.033(2) 0.038(2) 0.039(2) -0.0042(18) 0.0029(17) -0.0028(17)
N3 0.039(2) 0.0307(19) 0.049(2) -0.0063(15) 0.0062(16) -0.0010(15)
C33 0.034(2) 0.044(3) 0.056(3) 0.004(2) 0.009(2) 0.0058(19)
C34 0.036(2) 0.033(2) 0.039(2) 0.0027(18) -0.0076(17) 0.0020(17)
C35 0.055(3) 0.032(2) 0.050(3) -0.0029(19) 0.006(2) 0.011(2)
C36 0.039(2) 0.039(3) 0.068(3) 0.011(2) 0.006(2) 0.014(2)
C37 0.042(3) 0.045(3) 0.058(3) 0.009(2) -0.017(2) 0.003(2)
C38 0.045(2) 0.037(2) 0.039(2) -0.0053(18) -0.0041(18) 0.0005(19)

loop_
_atom_type_symbol
_atom_type_description
_atom_type_scat_dispersion_real
_atom_type_scat_dispersion_imag
_atom_type_scat_source
C C 0.0033 0.0016 'International Tables Vol C Tables 4.2.6.8 and 6.1.1.4'
H H 0.0000 0.0000 'International Tables Vol C Tables 4.2.6.8 and 6.1.1.4'
O O 0.0106 0.0060 'International Tables Vol C Tables 4.2.6.8 and 6.1.1.4'
Nb Nb -2.0727 0.6215 'International Tables Vol C Tables 4.2.6.8 and 6.1.1.4'
N N 0.0061 0.0033 'International Tables Vol C Tables 4.2.6.8 and 6.1.1.4'

loop_
_geom_angle_atom_site_label_1
_geom_angle_atom_site_label_2
_geom_angle_atom_site_label_3
_geom_angle
O4 Nb1 O1 108.29(8)
O4 Nb1 O6 107.05(9)
O1 Nb1 O6 121.18(9)
O4 Nb1 O2 158.17(9)
O1 Nb1 O2 76.03(8)
O6 Nb1 O2 87.41(8)
O4 Nb1 O3 75.87(8)
O1 Nb1 O3 84.54(8)
O6 Nb1 O3 149.60(9)
O2 Nb1 O3 83.42(8)
O4 Nb1 O5 87.50(8)
O1 Nb1 O5 150.81(8)
O6 Nb1 O5 74.41(8)
O2 Nb1 O5 80.62(8)
O3 Nb1 O5 75.52(8)
O4 Nb1 N1 76.13(9)
O1 Nb1 N1 72.68(9)
O6 Nb1 N1 72.17(9)
O2 Nb1 N1 124.75(9)
O3 Nb1 N1 135.75(9)
O5 Nb1 N1 136.12(8)
C1 O1 Nb1 117.17(18)
C6 O2 Nb1 116.02(18)
C7 O3 Nb1 116.04(18)
C12 O4 Nb1 118.08(19)
C13 O5 Nb1 115.37(18)
C18 O6 Nb1 119.82(19)
C23 N1 C19 118.0(3)
C23 N1 Nb1 125.2(2)
C19 N1 Nb1 116.7(2)
C28 N2 C24 116.0(4)
C29 C32 C33 118.3(4)
C29 C32 H32 120.9
C33 C32 H32 120.9
C34 N4 C38 120.7(3)
O1 C1 C2 125.6(3)
O1 C1 C6 114.0(3)
C2 C1 C6 120.4(3)
C1 C2 C3 118.5(3)
C1 C2 H2 120.7
C3 C2 H2 120.7
C4 C3 C2 120.6(3)
C4 C3 H3 119.7
C2 C3 H3 119.7
C3 C4 C5 121.3(3)
C3 C4 H4 119.3
C5 C4 H4 119.3
C6 C5 C4 118.0(3)
C6 C5 H5 121.0
C4 C5 H5 121.0
O2 C6 C5 125.5(3)
O2 C6 C1 113.4(3)
C5 C6 C1 121.1(3)
O3 C7 C8 126.3(3)
O3 C7 C12 114.1(3)
C8 C7 C12 119.6(3)
C7 C8 C9 118.9(3)
C7 C8 H8 120.5
C9 C8 H8 120.5
C10 C9 C8 121.3(3)
C10 C9 H9 119.4
C8 C9 H9 119.4
C9 C10 C11 120.5(3)
C9 C10 H10 119.8
C11 C10 H10 119.8
C12 C11 C10 118.5(3)
C12 C11 H11 120.8
C10 C11 H11 120.8
O4 C12 C11 125.6(3)
O4 C12 C7 113.2(3)
C11 C12 C7 121.2(3)
O5 C13 C14 125.6(3)
O5 C13 C18 114.4(3)
C14 C13 C18 120.0(3)
C13 C14 C15 118.9(3)
C13 C14 H14 120.5
C15 C14 H14 120.5
C16 C15 C14 120.4(3)
C16 C15 H15 119.8
C14 C15 H15 119.8
C15 C16 C17 120.5(3)
C15 C16 H16 119.8
C17 C16 H16 119.8
C18 C17 C16 118.8(3)
C18 C17 H17 120.6
C16 C17 H17 120.6
O6 C18 C17 124.9(3)
O6 C18 C13 113.7(3)
C17 C18 C13 121.3(3)
N1 C19 C20 122.2(3)
N1 C19 H19 118.9
C20 C19 H19 118.9
C19 C20 C21 119.6(3)
C19 C20 H20 120.2
C21 C20 H20 120.2
C22 C21 C20 117.8(3)
C22 C21 H21 121.1
C20 C21 H21 121.1
C21 C22 C23 120.2(3)
C21 C22 H22 119.9
C23 C22 H22 119.9
N1 C23 C22 122.2(3)
N1 C23 H23 118.9
C22 C23 H23 118.9
N2 C24 C25 123.7(5)
N2 C24 H24 118.2
C25 C24 H24 118.2
C26 C25 C24 118.7(4)
C26 C25 H25 120.6
C24 C25 H25 120.6
C25 C26 C27 118.1(5)
C25 C26 H26 120.9
C27 C26 H26 120.9
C28 C27 C26 120.7(5)
C28 C27 H27 119.6
C26 C27 H27 119.6
N2 C28 C27 122.7(5)
N2 C28 H28 118.6
C27 C28 H28 118.6
C30 C29 C32 119.0(4)
C30 C29 H29 120.5
C32 C29 H29 120.5
C29 C30 C31 119.1(4)
C29 C30 H30 120.5
C31 C30 H30 120.5
N3 C31 C30 122.8(4)
N3 C31 H31 118.6
C30 C31 H31 118.6
C33 N3 C31 116.8(3)
N3 C33 C32 123.9(4)
N3 C33 H33 118.0
C32 C33 H33 118.0
N4 C34 C35 120.7(4)
N4 C34 H34 119.7
C35 C34 H34 119.7
C36 C35 C34 120.2(4)
C36 C35 H35 119.9
C34 C35 H35 119.9
C35 C36 C37 118.5(4)
C35 C36 H36 120.8
C37 C36 H36 120.8
C38 C37 C36 119.5(4)
C38 C37 H37 120.2
C36 C37 H37 120.2
N4 C38 C37 120.5(4)
N4 C38 H38 119.8
C37 C38 H38 119.8

loop_
_geom_bond_atom_site_label_1
_geom_bond_atom_site_label_2
_geom_bond_distance
Nb1 O4 1.995(2)
Nb1 O1 2.003(2)
Nb1 O6 2.003(2)
Nb1 O2 2.038(2)
Nb1 O3 2.046(2)
Nb1 O5 2.125(2)
Nb1 N1 2.326(3)
O1 C1 1.352(4)
O2 C6 1.363(3)
O3 C7 1.341(4)
O4 C12 1.356(4)
O5 C13 1.347(3)
O6 C18 1.357(4)
N1 C23 1.332(4)
N1 C19 1.344(4)
N2 C28 1.331(6)
N2 C24 1.340(6)
C32 C29 1.373(6)
C32 C33 1.373(6)
C32 H32 0.9500
N4 C34 1.329(5)
N4 C38 1.332(4)
C1 C2 1.384(4)
C1 C6 1.398(4)
C2 C3 1.393(5)
C2 H2 0.9500
C3 C4 1.376(5)
C3 H3 0.9500
C4 C5 1.396(5)
C4 H4 0.9500
C5 C6 1.375(4)
C5 H5 0.9500
C7 C8 1.388(4)
C7 C12 1.403(4)
C8 C9 1.392(4)
C8 H8 0.9500
C9 C10 1.376(5)
C9 H9 0.9500
C10 C11 1.397(5)
C10 H10 0.9500
C11 C12 1.383(4)
C11 H11 0.9500
C13 C14 1.386(4)
C13 C18 1.395(5)
C14 C15 1.397(4)
C14 H14 0.9500
C15 C16 1.387(5)
C15 H15 0.9500
C16 C17 1.395(5)
C16 H16 0.9500
C17 C18 1.370(4)
C17 H17 0.9500
C19 C20 1.369(5)
C19 H19 0.9500
C20 C21 1.384(5)
C20 H20 0.9500
C21 C22 1.362(5)
C21 H21 0.9500
C22 C23 1.374(5)
C22 H22 0.9500
C23 H23 0.9500
C24 C25 1.356(6)
C24 H24 0.9500
C25 C26 1.353(6)
C25 H25 0.9500
C26 C27 1.356(6)
C26 H26 0.9500
C27 C28 1.337(7)
C27 H27 0.9500
C28 H28 0.9500
C29 C30 1.363(6)
C29 H29 0.9500
C30 C31 1.376(5)
C30 H30 0.9500
C31 N3 1.340(5)
C31 H31 0.9500
N3 C33 1.327(5)
C33 H33 0.9500
C34 C35 1.366(5)
C34 H34 0.9500
C35 C36 1.358(6)
C35 H35 0.9500
C36 C37 1.385(6)
C36 H36 0.9500
C37 C38 1.368(5)
C37 H37 0.9500
C38 H38 0.9500
